data_4349956
loop_
_publ_author_name
'Ivanov, Anton A.'
'Konovalov, Dmitry I.'
'Pozmogova, Tatiana N.'
'Solovieva, Anastasiya O.'
'Melnikov, Anatoly R.'
'Brylev, Konstantin A.'
'Kuratieva, Natalia V.'
'Yanshole, Vadim V.'
'Kirakci, Kaplan'
'Lang, Kamil'
'Cheltygmasheva, Svetlana N.'
'Kitamura, Noboru'
'Shestopalova, Lidiya V.'
'Mironov, Yuri V.'
'Shestopalov, Michael A.'

_publ_section_title
;
 Water-soluble Re6-clusters with aromatic phosphine ligands -- from
 synthesis to potential biomedical applications
;
_journal_issue 4
_journal_name_full 'Inorganic Chemistry Frontiers'
_journal_page_first 882
_journal_paper_doi 10.1039/C8QI01216D
_journal_volume 6
_journal_year 2019
_chemical_formula_moiety 'C90 H84 Na4 O12 P6 Re6 Se8, 4(H2 O)'
_chemical_formula_sum 'C90 H92 Na4 O16 P6 Re6 Se8'
_chemical_formula_weight 3456.29
_space_group_crystal_system triclinic
_space_group_IT_number 2
_space_group_name_Hall '-P 1'
_space_group_name_H-M_alt 'P -1'
_atom_sites_solution_hydrogens mixed
_atom_sites_solution_primary direct
_atom_sites_solution_secondary difmap
_audit_creation_method SHELXL-2017/1
_audit_update_record
;
2018-10-31 deposited with the CCDC.
2019-01-10 downloaded from the CCDC.
;
_cell_angle_alpha 60.961(3)
_cell_angle_beta 78.277(3)
_cell_angle_gamma 63.097(3)
_cell_formula_units_Z 1
_cell_length_a 14.1316(15)
_cell_length_b 14.6796(15)
_cell_length_c 14.8908(15)
_cell_measurement_reflns_used 9933
_cell_measurement_temperature 150(2)
_cell_measurement_theta_max 28.43
_cell_measurement_theta_min 2.23
_cell_volume 2407.9(4)
_computing_cell_refinement 'Bruker SAINT'
_computing_data_collection 'Bruker APEX2'
_computing_data_reduction 'Bruker SAINT'
_computing_molecular_graphics 'Bruker SHELXTL'
_computing_publication_material 'Bruker SHELXTL'
_computing_structure_refinement 'Bruker SHELXTL'
_computing_structure_solution 'Bruker SHELXTL'
_diffrn_ambient_temperature 150(2)
_diffrn_detector_area_resol_mean 25
_diffrn_measured_fraction_theta_full 0.994
_diffrn_measured_fraction_theta_max 0.978
_diffrn_measurement_device_type 'Bruker Nonius X8Apex CCD area-detector'
_diffrn_measurement_method '\f scans'
_diffrn_radiation_monochromator graphite
_diffrn_radiation_probe x-ray
_diffrn_radiation_type MoK\a
_diffrn_radiation_wavelength 0.71073
_diffrn_reflns_av_R_equivalents 0.0181
_diffrn_reflns_av_unetI/netI 0.0262
_diffrn_reflns_Laue_measured_fraction_full 0.994
_diffrn_reflns_Laue_measured_fraction_max 0.978
_diffrn_reflns_limit_h_max 18
_diffrn_reflns_limit_h_min -18
_diffrn_reflns_limit_k_max 19
_diffrn_reflns_limit_k_min -19
_diffrn_reflns_limit_l_max 18
_diffrn_reflns_limit_l_min -19
_diffrn_reflns_number 21291
_diffrn_reflns_point_group_measured_fraction_full 0.994
_diffrn_reflns_point_group_measured_fraction_max 0.978
_diffrn_reflns_theta_full 25.250
_diffrn_reflns_theta_max 28.426
_diffrn_reflns_theta_min 1.564
_diffrn_standards_decay_% 0
_diffrn_standards_number 0
_exptl_absorpt_coefficient_mu 10.715
_exptl_absorpt_correction_type multi-scan
_exptl_absorpt_process_details 'Bruker SADABS'
_exptl_crystal_colour orange
_exptl_crystal_density_diffrn 2.384
_exptl_crystal_description prism
_exptl_crystal_F_000 1616
_exptl_crystal_size_max 0.200
_exptl_crystal_size_mid 0.200
_exptl_crystal_size_min 0.160
_exptl_transmission_factor_max 0.7457
_exptl_transmission_factor_min 0.5599
_refine_diff_density_max 1.631
_refine_diff_density_min -1.037
_refine_diff_density_rms 0.139
_refine_ls_extinction_method none
_refine_ls_goodness_of_fit_ref 1.055
_refine_ls_hydrogen_treatment mixed
_refine_ls_matrix_type full
_refine_ls_number_parameters 601
_refine_ls_number_reflns 11836
_refine_ls_number_restraints 0
_refine_ls_restrained_S_all 1.055
_refine_ls_R_factor_all 0.0261
_refine_ls_R_factor_gt 0.0205
_refine_ls_shift/su_max 0.001
_refine_ls_shift/su_mean 0.000
_refine_ls_structure_factor_coef Fsqd
_refine_ls_weighting_details 'w=1/[\s^2^(Fo^2^)+(0.0143P)^2^+4.8127P] where P=(Fo^2^+2Fc^2^)/3'
_refine_ls_weighting_scheme calc
_refine_ls_wR_factor_gt 0.0467
_refine_ls_wR_factor_ref 0.0486
_reflns_Friedel_coverage 0.000
_reflns_number_gt 10372
_reflns_number_total 11836
_reflns_threshold_expression >2\s(I)
_cod_data_source_file c8qi01216d2.cif
_cod_data_source_block juc486_
_cod_database_code 4349956
_shelx_shelxl_version_number 2017/1
_shelx_space_group_comment
;
The symmetry employed for this shelxl refinement is uniquely defined
by the following loop, which should always be used as a source of
symmetry information in preference to the above space-group names.
They are only intended as comments.
;
_shelx_estimated_absorpt_t_min 0.223
_shelx_estimated_absorpt_t_max 0.279

loop_
_space_group_symop_operation_xyz
'x, y, z'
'-x, -y, -z'

loop_
_atom_site_label
_atom_site_type_symbol
_atom_site_fract_x
_atom_site_fract_y
_atom_site_fract_z
_atom_site_U_iso_or_equiv
_atom_site_adp_type
_atom_site_occupancy
_atom_site_site_symmetry_order
_atom_site_calc_flag
_atom_site_refinement_flags_posn
_atom_site_refinement_flags_adp
Re1 Re 0.35483(2) 0.07492(2) 0.51729(2) 0.00678(3) Uani 1 1 d . .
Re2 Re 0.49587(2) 0.13254(2) 0.38302(2) 0.00670(3) Uani 1 1 d . .
Re3 Re 0.53106(2) 0.04939(2) 0.58078(2) 0.00673(3) Uani 1 1 d . .
Se1 Se 0.32863(2) 0.15148(3) 0.32813(2) 0.00918(6) Uani 1 1 d . .
Se2 Se 0.66418(2) 0.10165(3) 0.44799(2) 0.01001(6) Uani 1 1 d . .
Se3 Se 0.39596(2) -0.01018(3) 0.70462(2) 0.01064(6) Uani 1 1 d . .
Se4 Se 0.38786(2) 0.24453(2) 0.48178(2) 0.00993(6) Uani 1 1 d . .
P1 P 0.16210(6) 0.18267(7) 0.53503(6) 0.01208(16) Uani 1 1 d . .
P2 P 0.47994(7) 0.30684(7) 0.21963(6) 0.01128(15) Uani 1 1 d . .
P3 P 0.55307(6) 0.12399(7) 0.69028(6) 0.01066(15) Uani 1 1 d . .
Na1 Na 0.14088(12) 0.88186(13) 0.08082(12) 0.0242(3) Uani 1 1 d . .
Na2 Na 0.00131(12) 0.82923(13) 0.00398(12) 0.0295(3) Uani 1 1 d . .
O1W O 0.1153(3) 0.5094(3) 0.0359(3) 0.0494(9) Uani 1 1 d . .
H11W H 0.072(6) 0.554(6) -0.028(6) 0.09(2) Uiso 1 1 d . .
H12W H 0.143(6) 0.552(6) 0.048(6) 0.107 Uiso 1 1 d . U
O2W O 0.0194(3) 0.3584(3) 0.1461(3) 0.0460(9) Uani 1 1 d . .
H21W H 0.066(4) 0.389(5) 0.119(4) 0.056(17) Uiso 1 1 d . .
H22W H 0.057(6) 0.292(7) 0.138(6) 0.10(3) Uiso 1 1 d . .
O111 O 0.1012(3) -0.0603(3) 0.9148(2) 0.0477(9) Uani 1 1 d . .
O112 O 0.0240(2) 0.1272(3) 0.8558(2) 0.0374(7) Uani 1 1 d . .
O211 O 0.2539(2) 0.6964(2) 0.1311(2) 0.0335(7) Uani 1 1 d . .
O212 O 0.1515(2) 0.6624(3) 0.0672(2) 0.0333(7) Uani 1 1 d . .
O311 O 0.9028(3) -0.1697(3) 0.8971(3) 0.0559(10) Uani 1 1 d . .
O312 O 0.8194(3) -0.0021(2) 0.9002(2) 0.0342(7) Uani 1 1 d . .
C111 C 0.1237(3) 0.1669(3) 0.6650(3) 0.0195(7) Uani 1 1 d . .
H11A H 0.174346 0.177261 0.692441 0.023 Uiso 1 1 calc R U
H11B H 0.052471 0.227922 0.661796 0.023 Uiso 1 1 calc R U
C112 C 0.1214(3) 0.0503(3) 0.7388(3) 0.0246(8) Uani 1 1 d . .
H11C H 0.075442 0.037279 0.708260 0.030 Uiso 1 1 calc R U
H11D H 0.193969 -0.010199 0.746142 0.030 Uiso 1 1 calc R U
C113 C 0.0810(3) 0.0391(3) 0.8449(3) 0.0268(8) Uani 1 1 d . .
C121 C 0.0643(3) 0.1589(3) 0.4952(3) 0.0180(7) Uani 1 1 d . .
C122 C -0.0401(3) 0.1950(3) 0.5280(3) 0.0299(9) Uani 1 1 d . .
H122 H -0.058519 0.223941 0.576993 0.036 Uiso 1 1 calc R U
C123 C -0.1166(3) 0.1887(4) 0.4891(4) 0.0374(11) Uani 1 1 d . .
H123 H -0.187089 0.211041 0.513315 0.045 Uiso 1 1 calc R U
C124 C -0.0923(3) 0.1504(4) 0.4157(3) 0.0352(11) Uani 1 1 d . .
H124 H -0.146231 0.148995 0.387952 0.042 Uiso 1 1 calc R U
C125 C 0.0098(3) 0.1144(4) 0.3827(3) 0.0303(9) Uani 1 1 d . .
H125 H 0.026934 0.087873 0.332168 0.036 Uiso 1 1 calc R U
C126 C 0.0887(3) 0.1168(3) 0.4237(3) 0.0207(7) Uani 1 1 d . .
H126 H 0.159948 0.089383 0.402512 0.025 Uiso 1 1 calc R U
C131 C 0.1232(3) 0.3360(3) 0.4543(3) 0.0162(7) Uani 1 1 d . .
C132 C 0.0888(3) 0.3858(3) 0.3536(3) 0.0231(8) Uani 1 1 d . .
H132 H 0.077802 0.341979 0.329554 0.028 Uiso 1 1 calc R U
C133 C 0.0703(3) 0.4994(3) 0.2880(3) 0.0299(9) Uani 1 1 d . .
H133 H 0.047322 0.532638 0.219074 0.036 Uiso 1 1 calc R U
C134 C 0.0851(3) 0.5641(3) 0.3221(3) 0.0323(10) Uani 1 1 d . .
H134 H 0.074323 0.641003 0.276306 0.039 Uiso 1 1 calc R U
C135 C 0.1157(3) 0.5168(3) 0.4233(3) 0.0284(9) Uani 1 1 d . .
H135 H 0.123401 0.562278 0.447586 0.034 Uiso 1 1 calc R U
C136 C 0.1354(3) 0.4022(3) 0.4899(3) 0.0199(7) Uani 1 1 d . .
H136 H 0.157067 0.369629 0.559123 0.024 Uiso 1 1 calc R U
C211 C 0.3574(3) 0.4329(3) 0.2063(3) 0.0166(7) Uani 1 1 d . .
H21A H 0.297057 0.410586 0.225272 0.020 Uiso 1 1 calc R U
H21B H 0.360647 0.458463 0.255648 0.020 Uiso 1 1 calc R U
C212 C 0.3352(3) 0.5353(3) 0.0971(3) 0.0226(8) Uani 1 1 d . .
H21C H 0.398408 0.552789 0.073704 0.027 Uiso 1 1 calc R U
H21D H 0.321124 0.514656 0.048572 0.027 Uiso 1 1 calc R U
C213 C 0.2402(3) 0.6402(3) 0.0975(3) 0.0204(7) Uani 1 1 d . .
C221 C 0.4732(3) 0.2850(3) 0.1105(2) 0.0161(7) Uani 1 1 d . .
C222 C 0.3750(3) 0.3004(3) 0.0852(3) 0.0207(7) Uani 1 1 d . .
H222 H 0.312879 0.331471 0.118372 0.025 Uiso 1 1 calc R U
C223 C 0.3673(4) 0.2710(4) 0.0126(3) 0.0301(9) Uani 1 1 d . .
H223 H 0.300460 0.280730 -0.002975 0.036 Uiso 1 1 calc R U
C224 C 0.4570(4) 0.2275(4) -0.0373(3) 0.0333(10) Uani 1 1 d . .
H224 H 0.451944 0.206168 -0.086475 0.040 Uiso 1 1 calc R U
C225 C 0.5534(4) 0.2151(4) -0.0157(3) 0.0311(9) Uani 1 1 d . .
H225 H 0.614463 0.186931 -0.051425 0.037 Uiso 1 1 calc R U
C226 C 0.5628(3) 0.2434(3) 0.0581(3) 0.0222(7) Uani 1 1 d . .
H226 H 0.629805 0.234415 0.072553 0.027 Uiso 1 1 calc R U
C231 C 0.5869(3) 0.3502(3) 0.2015(2) 0.0158(7) Uani 1 1 d . .
C232 C 0.6918(3) 0.2789(3) 0.1926(3) 0.0221(7) Uani 1 1 d . .
H232 H 0.706369 0.209373 0.192035 0.027 Uiso 1 1 calc R U
C233 C 0.7746(3) 0.3081(4) 0.1847(3) 0.0330(10) Uani 1 1 d . .
H233 H 0.844804 0.260865 0.175007 0.040 Uiso 1 1 calc R U
C234 C 0.7552(4) 0.4060(4) 0.1908(3) 0.0377(11) Uani 1 1 d . .
H234 H 0.812332 0.424760 0.187559 0.045 Uiso 1 1 calc R U
C235 C 0.6526(4) 0.4766(4) 0.2017(3) 0.0343(10) Uani 1 1 d . .
H235 H 0.639384 0.543809 0.206034 0.041 Uiso 1 1 calc R U
C236 C 0.5688(3) 0.4496(3) 0.2063(3) 0.0250(8) Uani 1 1 d . .
H236 H 0.498372 0.499186 0.212751 0.030 Uiso 1 1 calc R U
C311 C 0.6427(3) 0.0172(3) 0.8026(3) 0.0163(7) Uani 1 1 d . .
H31A H 0.631734 0.051251 0.849286 0.020 Uiso 1 1 calc R U
H31B H 0.623346 -0.048853 0.840026 0.020 Uiso 1 1 calc R U
C312 C 0.7608(3) -0.0262(3) 0.7765(3) 0.0221(7) Uani 1 1 d . .
H31C H 0.779098 -0.089194 0.758990 0.027 Uiso 1 1 calc R U
H31D H 0.773521 0.036563 0.715251 0.027 Uiso 1 1 calc R U
C313 C 0.8330(3) -0.0690(3) 0.8648(3) 0.0241(8) Uani 1 1 d . .
C321 C 0.4264(3) 0.1831(3) 0.7468(3) 0.0155(6) Uani 1 1 d . .
C322 C 0.3914(3) 0.1110(3) 0.8351(3) 0.0216(7) Uani 1 1 d . .
H322 H 0.435594 0.031533 0.869056 0.026 Uiso 1 1 calc R U
C323 C 0.2914(3) 0.1556(4) 0.8735(3) 0.0303(9) Uani 1 1 d . .
H323 H 0.267705 0.106312 0.933423 0.036 Uiso 1 1 calc R U
C324 C 0.2272(3) 0.2705(4) 0.8249(3) 0.0348(10) Uani 1 1 d . .
H324 H 0.159156 0.300317 0.851247 0.042 Uiso 1 1 calc R U
C325 C 0.2611(3) 0.3428(4) 0.7382(3) 0.0307(9) Uani 1 1 d . .
H325 H 0.216653 0.422262 0.705211 0.037 Uiso 1 1 calc R U
C326 C 0.3605(3) 0.2990(3) 0.6992(3) 0.0202(7) Uani 1 1 d . .
H326 H 0.383548 0.349055 0.639288 0.024 Uiso 1 1 calc R U
C331 C 0.5963(3) 0.2413(3) 0.6317(2) 0.0134(6) Uani 1 1 d . .
C332 C 0.5860(3) 0.3133(3) 0.5264(3) 0.0151(6) Uani 1 1 d . .
H332 H 0.557909 0.301012 0.482516 0.018 Uiso 1 1 calc R U
C333 C 0.6168(3) 0.4033(3) 0.4854(3) 0.0201(7) Uani 1 1 d . .
H333 H 0.609083 0.452317 0.413620 0.024 Uiso 1 1 calc R U
C334 C 0.6583(3) 0.4220(3) 0.5475(3) 0.0245(8) Uani 1 1 d . .
H334 H 0.679612 0.483338 0.518557 0.029 Uiso 1 1 calc R U
C335 C 0.6691(3) 0.3515(3) 0.6522(3) 0.0279(9) Uani 1 1 d . .
H335 H 0.697509 0.364278 0.695456 0.034 Uiso 1 1 calc R U
C336 C 0.6380(3) 0.2617(3) 0.6939(3) 0.0227(8) Uani 1 1 d . .
H336 H 0.645329 0.213478 0.765836 0.027 Uiso 1 1 calc R U

loop_
_atom_site_aniso_label
_atom_site_aniso_U_11
_atom_site_aniso_U_22
_atom_site_aniso_U_33
_atom_site_aniso_U_23
_atom_site_aniso_U_13
_atom_site_aniso_U_12
Re1 0.00777(6) 0.00646(6) 0.00554(6) -0.00268(4) 0.00070(4) -0.00275(4)
Re2 0.00827(6) 0.00612(6) 0.00521(6) -0.00217(4) 0.00035(4) -0.00311(4)
Re3 0.00853(6) 0.00656(6) 0.00532(6) -0.00274(4) 0.00042(4) -0.00334(4)
Se1 0.01017(14) 0.00917(14) 0.00726(14) -0.00283(11) -0.00031(10) -0.00401(11)
Se2 0.01117(14) 0.01043(14) 0.00918(14) -0.00390(12) 0.00079(11) -0.00586(11)
Se3 0.01230(14) 0.01094(14) 0.00854(14) -0.00464(12) 0.00117(11) -0.00482(12)
Se4 0.01154(14) 0.00792(14) 0.01006(14) -0.00449(12) 0.00034(11) -0.00337(11)
P1 0.0112(4) 0.0093(4) 0.0113(4) -0.0030(3) 0.0029(3) -0.0037(3)
P2 0.0161(4) 0.0084(4) 0.0079(4) -0.0022(3) 0.0004(3) -0.0056(3)
P3 0.0146(4) 0.0111(4) 0.0083(4) -0.0047(3) 0.0002(3) -0.0066(3)
Na1 0.0238(7) 0.0281(8) 0.0288(8) -0.0184(7) 0.0041(6) -0.0123(6)
Na2 0.0282(8) 0.0283(8) 0.0306(9) -0.0139(7) -0.0033(7) -0.0084(7)
O1W 0.053(2) 0.051(2) 0.045(2) -0.0106(18) -0.0021(17) -0.0333(19)
O2W 0.053(2) 0.045(2) 0.047(2) -0.0181(17) 0.0053(17) -0.0298(19)
O111 0.077(3) 0.0382(19) 0.0236(16) -0.0018(14) 0.0026(16) -0.0348(18)
O112 0.0390(17) 0.0482(19) 0.0287(16) -0.0245(15) 0.0157(13) -0.0192(15)
O211 0.0430(18) 0.0263(15) 0.0358(17) -0.0193(14) 0.0039(14) -0.0132(13)
O212 0.0279(15) 0.0361(16) 0.0264(15) -0.0054(13) -0.0071(12) -0.0120(13)
O311 0.052(2) 0.0368(19) 0.073(3) -0.0295(19) -0.0416(19) 0.0091(16)
O312 0.0526(19) 0.0318(16) 0.0276(15) -0.0139(13) -0.0078(14) -0.0207(14)
C111 0.0230(18) 0.0140(16) 0.0156(17) -0.0079(14) 0.0074(13) -0.0045(14)
C112 0.0273(19) 0.0176(17) 0.0171(18) -0.0058(15) 0.0102(15) -0.0062(15)
C113 0.036(2) 0.032(2) 0.0147(18) -0.0030(16) 0.0011(15) -0.0235(18)
C121 0.0104(15) 0.0138(16) 0.0209(18) -0.0014(14) 0.0007(13) -0.0053(13)
C122 0.0188(18) 0.024(2) 0.045(3) -0.0167(19) 0.0083(17) -0.0100(16)
C123 0.0128(18) 0.029(2) 0.059(3) -0.012(2) 0.0015(18) -0.0080(16)
C124 0.023(2) 0.033(2) 0.037(2) 0.002(2) -0.0108(17) -0.0175(18)
C125 0.033(2) 0.037(2) 0.024(2) -0.0064(18) -0.0040(17) -0.0232(19)
C126 0.0189(17) 0.0253(19) 0.0170(17) -0.0047(15) 0.0005(14) -0.0137(15)
C131 0.0115(15) 0.0122(15) 0.0165(16) -0.0038(13) 0.0050(12) -0.0030(12)
C132 0.0224(18) 0.0172(17) 0.0182(18) -0.0040(15) 0.0040(14) -0.0050(14)
C133 0.027(2) 0.0183(18) 0.021(2) -0.0021(16) 0.0067(16) -0.0013(15)
C134 0.030(2) 0.0138(17) 0.034(2) -0.0050(17) 0.0166(18) -0.0071(16)
C135 0.0220(19) 0.0175(18) 0.044(3) -0.0167(18) 0.0122(17) -0.0086(15)
C136 0.0129(16) 0.0177(17) 0.028(2) -0.0111(15) 0.0055(14) -0.0065(13)
C211 0.0206(17) 0.0105(15) 0.0121(16) -0.0034(13) 0.0005(13) -0.0032(13)
C212 0.0285(19) 0.0128(16) 0.0143(17) -0.0031(14) -0.0011(14) -0.0015(14)
C213 0.0274(19) 0.0122(16) 0.0105(16) 0.0008(13) -0.0010(13) -0.0054(14)
C221 0.0260(18) 0.0116(15) 0.0087(15) -0.0016(13) 0.0000(13) -0.0094(13)
C222 0.0285(19) 0.0197(17) 0.0110(16) -0.0031(14) -0.0022(14) -0.0107(15)
C223 0.044(2) 0.035(2) 0.0197(19) -0.0092(17) -0.0047(17) -0.024(2)
C224 0.057(3) 0.038(2) 0.0180(19) -0.0159(18) 0.0023(18) -0.028(2)
C225 0.047(3) 0.035(2) 0.0189(19) -0.0170(18) 0.0087(17) -0.020(2)
C226 0.0291(19) 0.0244(19) 0.0147(17) -0.0087(15) 0.0021(14) -0.0133(16)
C231 0.0213(17) 0.0188(16) 0.0103(15) -0.0029(13) 0.0007(12) -0.0146(14)
C232 0.0244(18) 0.0233(18) 0.0154(17) -0.0052(15) -0.0005(14) -0.0108(15)
C233 0.025(2) 0.049(3) 0.020(2) -0.0081(19) 0.0015(16) -0.0209(19)
C234 0.045(3) 0.056(3) 0.022(2) -0.006(2) -0.0011(18) -0.041(2)
C235 0.056(3) 0.033(2) 0.025(2) -0.0067(18) -0.0023(19) -0.034(2)
C236 0.034(2) 0.0243(19) 0.0229(19) -0.0094(16) 0.0021(16) -0.0189(17)
C311 0.0232(17) 0.0141(16) 0.0129(16) -0.0056(13) -0.0038(13) -0.0074(13)
C312 0.0228(18) 0.0235(19) 0.0211(18) -0.0129(16) -0.0050(14) -0.0051(15)
C313 0.0244(19) 0.029(2) 0.0224(19) -0.0108(16) -0.0059(15) -0.0117(16)
C321 0.0205(16) 0.0222(17) 0.0137(16) -0.0132(14) 0.0028(13) -0.0119(14)
C322 0.0296(19) 0.0258(19) 0.0171(18) -0.0131(15) 0.0080(15) -0.0169(16)
C323 0.033(2) 0.050(3) 0.027(2) -0.026(2) 0.0154(17) -0.028(2)
C324 0.024(2) 0.060(3) 0.040(3) -0.039(2) 0.0140(18) -0.019(2)
C325 0.023(2) 0.036(2) 0.042(3) -0.030(2) 0.0031(17) -0.0067(17)
C326 0.0200(17) 0.0215(18) 0.0214(18) -0.0130(15) -0.0007(14) -0.0063(14)
C331 0.0156(15) 0.0133(15) 0.0147(16) -0.0086(13) 0.0031(12) -0.0072(13)
C332 0.0172(16) 0.0148(16) 0.0145(16) -0.0075(13) 0.0012(12) -0.0070(13)
C333 0.0255(18) 0.0137(16) 0.0179(17) -0.0032(14) 0.0007(14) -0.0099(14)
C334 0.0276(19) 0.0147(17) 0.033(2) -0.0077(16) -0.0019(16) -0.0125(15)
C335 0.040(2) 0.029(2) 0.027(2) -0.0127(17) -0.0042(17) -0.0220(18)
C336 0.035(2) 0.0230(19) 0.0155(17) -0.0074(15) -0.0016(15) -0.0169(16)

loop_
_atom_type_symbol
_atom_type_description
_atom_type_scat_dispersion_real
_atom_type_scat_dispersion_imag
_atom_type_scat_source
C C 0.0033 0.0016 'International Tables Vol C Tables 4.2.6.8 and 6.1.1.4'
H H 0.0000 0.0000 'International Tables Vol C Tables 4.2.6.8 and 6.1.1.4'
O O 0.0106 0.0060 'International Tables Vol C Tables 4.2.6.8 and 6.1.1.4'
Na Na 0.0362 0.0249 'International Tables Vol C Tables 4.2.6.8 and 6.1.1.4'
P P 0.1023 0.0942 'International Tables Vol C Tables 4.2.6.8 and 6.1.1.4'
Se Se -0.0929 2.2259 'International Tables Vol C Tables 4.2.6.8 and 6.1.1.4'
Re Re -1.0185 7.2310 'International Tables Vol C Tables 4.2.6.8 and 6.1.1.4'

loop_
_geom_angle_atom_site_label_1
_geom_angle_atom_site_label_2
_geom_angle_atom_site_label_3
_geom_angle
_geom_angle_site_symmetry_1
_geom_angle_site_symmetry_3
P1 Re1 Se3 93.64(2) . .
P1 Re1 Se1 90.80(2) . .
Se3 Re1 Se1 175.551(11) . .
P1 Re1 Se2 94.26(2) . 2_656
Se3 Re1 Se2 89.275(11) . 2_656
Se1 Re1 Se2 90.286(11) . 2_656
P1 Re1 Se4 89.78(2) . .
Se3 Re1 Se4 90.264(11) . .
Se1 Re1 Se4 89.863(11) . .
Se2 Re1 Se4 175.951(11) 2_656 .
P1 Re1 Re2 132.636(19) . .
Se3 Re1 Re2 118.218(10) . .
Se1 Re1 Re2 58.307(9) . .
Se2 Re1 Re2 118.410(9) 2_656 .
Se4 Re1 Re2 58.458(8) . .
P1 Re1 Re2 137.611(19) . 2_656
Se3 Re1 Re2 57.929(9) . 2_656
Se1 Re1 Re2 118.274(9) . 2_656
Se2 Re1 Re2 58.286(11) 2_656 2_656
Se4 Re1 Re2 118.240(12) . 2_656
Re2 Re1 Re2 89.744(9) . 2_656
P1 Re1 Re3 134.16(2) . .
Se3 Re1 Re3 58.312(8) . .
Se1 Re1 Re3 118.242(9) . .
Se2 Re1 Re3 118.307(9) 2_656 .
Se4 Re1 Re3 58.230(8) . .
Re2 Re1 Re3 59.943(8) . .
Re2 Re1 Re3 60.027(8) 2_656 .
P1 Re1 Re3 135.64(2) . 2_656
Se3 Re1 Re3 117.690(10) . 2_656
Se1 Re1 Re3 58.529(10) . 2_656
Se2 Re1 Re3 58.347(9) 2_656 2_656
Se4 Re1 Re3 118.524(10) . 2_656
Re2 Re1 Re3 60.081(7) . 2_656
Re2 Re1 Re3 59.768(9) 2_656 2_656
Re3 Re1 Re3 90.098(8) . 2_656
P2 Re2 Se3 90.07(2) . 2_656
P2 Re2 Se1 86.97(2) . .
Se3 Re2 Se1 90.207(12) 2_656 .
P2 Re2 Se2 96.73(2) . .
Se3 Re2 Se2 89.503(12) 2_656 .
Se1 Re2 Se2 176.291(10) . .
P2 Re2 Se4 93.57(2) . .
Se3 Re2 Se4 176.357(10) 2_656 .
Se1 Re2 Se4 89.947(12) . .
Se2 Re2 Se4 90.108(12) . .
P2 Re2 Re1 132.50(2) . .
Se3 Re2 Re1 118.653(10) 2_656 .
Se1 Re2 Re1 58.360(10) . .
Se2 Re2 Re1 118.715(11) . .
Se4 Re2 Re1 58.542(9) . .
P2 Re2 Re3 139.43(2) . .
Se3 Re2 Re3 118.530(11) 2_656 .
Se1 Re2 Re3 118.576(9) . .
Se2 Re2 Re3 58.511(9) . .
Se4 Re2 Re3 58.355(10) . .
Re1 Re2 Re3 60.224(7) . .
P2 Re2 Re1 136.86(2) . 2_656
Se3 Re2 Re1 58.309(11) 2_656 2_656
Se1 Re2 Re1 118.598(11) . 2_656
Se2 Re2 Re1 58.280(10) . 2_656
Se4 Re2 Re1 118.572(11) . 2_656
Re1 Re2 Re1 90.257(8) . 2_656
Re3 Re2 Re1 60.228(6) . 2_656
P2 Re2 Re3 130.14(2) . 2_656
Se3 Re2 Re3 58.421(10) 2_656 2_656
Se1 Re2 Re3 58.605(8) . 2_656
Se2 Re2 Re3 118.282(9) . 2_656
Se4 Re2 Re3 118.772(10) . 2_656
Re1 Re2 Re3 60.245(6) . 2_656
Re3 Re2 Re3 90.354(6) . 2_656
Re1 Re2 Re3 60.008(9) 2_656 2_656
P3 Re3 Se3 88.55(2) . .
P3 Re3 Se4 87.95(2) . .
Se3 Re3 Se4 90.276(13) . .
P3 Re3 Se2 96.44(2) . .
Se3 Re3 Se2 175.002(11) . .
Se4 Re3 Se2 90.063(12) . .
P3 Re3 Se1 96.42(2) . 2_656
Se3 Re3 Se1 89.473(12) . 2_656
Se4 Re3 Se1 175.611(11) . 2_656
Se2 Re3 Se1 89.807(12) . 2_656
P3 Re3 Re2 134.96(2) . .
Se3 Re3 Re2 117.915(10) . .
Se4 Re3 Re2 58.486(9) . .
Se2 Re3 Re2 58.306(10) . .
Se1 Re3 Re2 117.948(9) 2_656 .
P3 Re3 Re1 129.336(19) . .
Se3 Re3 Re1 58.117(11) . .
Se4 Re3 Re1 58.444(10) . .
Se2 Re3 Re1 118.121(11) . .
Se1 Re3 Re1 117.939(10) 2_656 .
Re2 Re3 Re1 59.834(5) . .
P3 Re3 Re2 134.834(19) . 2_656
Se3 Re3 Re2 57.848(8) . 2_656
Se4 Re3 Re2 118.393(11) . 2_656
Se2 Re3 Re2 117.795(9) . 2_656
Se1 Re3 Re2 57.988(11) 2_656 2_656
Re2 Re3 Re2 89.646(6) . 2_656
Re1 Re3 Re2 59.965(6) . 2_656
P3 Re3 Re1 140.76(2) . 2_656
Se3 Re3 Re1 117.511(10) . 2_656
Se4 Re3 Re1 118.480(11) . 2_656
Se2 Re3 Re1 58.138(10) . 2_656
Se1 Re3 Re1 57.966(10) 2_656 2_656
Re2 Re3 Re1 60.005(8) . 2_656
Re1 Re3 Re1 89.903(8) . 2_656
Re2 Re3 Re1 59.676(7) 2_656 2_656
Re2 Se1 Re1 63.332(9) . .
Re2 Se1 Re3 63.407(11) . 2_656
Re1 Se1 Re3 63.503(9) . 2_656
Re1 Se2 Re2 63.433(9) 2_656 .
Re1 Se2 Re3 63.514(8) 2_656 .
Re2 Se2 Re3 63.183(10) . .
Re2 Se3 Re1 63.762(10) 2_656 .
Re2 Se3 Re3 63.730(10) 2_656 .
Re1 Se3 Re3 63.571(10) . .
Re3 Se4 Re2 63.159(11) . .
Re3 Se4 Re1 63.326(12) . .
Re2 Se4 Re1 63.001(10) . .
C131 P1 C111 105.25(15) . .
C131 P1 C121 101.62(16) . .
C111 P1 C121 104.26(17) . .
C131 P1 Re1 110.24(10) . .
C111 P1 Re1 114.32(12) . .
C121 P1 Re1 119.57(12) . .
C231 P2 C221 109.48(15) . .
C231 P2 C211 105.51(16) . .
C221 P2 C211 103.61(16) . .
C231 P2 Re2 113.62(11) . .
C221 P2 Re2 110.06(10) . .
C211 P2 Re2 114.00(11) . .
C321 P3 C331 102.51(15) . .
C321 P3 C311 103.42(16) . .
C331 P3 C311 103.44(15) . .
C321 P3 Re3 110.47(10) . .
C331 P3 Re3 119.38(11) . .
C311 P3 Re3 115.72(11) . .
O312 Na1 O211 122.07(13) 2_666 .
O312 Na1 O111 113.89(13) 2_666 1_564
O211 Na1 O111 101.90(13) . 1_564
O312 Na1 O112 117.16(13) 2_666 2_566
O211 Na1 O112 103.23(12) . 2_566
O111 Na1 O112 94.12(13) 1_564 2_566
O312 Na1 C113 94.79(12) 2_666 2_566
O211 Na1 C113 124.20(12) . 2_566
O111 Na1 C113 98.20(13) 1_564 2_566
O112 Na1 C113 23.40(10) 2_566 2_566
O312 Na1 Na2 152.28(11) 2_666 .
O211 Na1 Na2 85.52(9) . .
O111 Na1 Na2 51.18(9) 1_564 .
O112 Na1 Na2 51.22(8) 2_566 .
C113 Na1 Na2 68.28(9) 2_566 .
O312 Na1 C213 141.61(12) 2_666 .
O211 Na1 C213 20.78(10) . .
O111 Na1 C213 84.66(12) 1_564 .
O112 Na1 C213 93.15(11) 2_566 .
C113 Na1 C213 116.42(11) 2_566 .
Na2 Na1 C213 65.42(8) . .
O312 Na1 Na2 51.82(9) 2_666 2_575
O211 Na1 Na2 172.40(10) . 2_575
O111 Na1 Na2 78.65(10) 1_564 2_575
O112 Na1 Na2 84.24(9) 2_566 2_575
C113 Na1 Na2 62.89(8) 2_566 2_575
Na2 Na1 Na2 100.45(6) . 2_575
C213 Na1 Na2 162.86(9) . 2_575
O312 Na1 Na1 97.40(10) 2_666 2_575
O211 Na1 Na1 140.15(11) . 2_575
O111 Na1 Na1 51.76(10) 1_564 2_575
O112 Na1 Na1 57.43(9) 2_566 2_575
C113 Na1 Na1 49.62(8) 2_566 2_575
Na2 Na1 Na1 54.88(5) . 2_575
C213 Na1 Na1 119.52(9) . 2_575
Na2 Na1 Na1 45.58(4) 2_575 2_575
O212 Na2 O311 112.06(13) . 1_464
O212 Na2 O111 92.26(13) . 1_564
O311 Na2 O111 113.54(15) 1_464 1_564
O212 Na2 O112 97.44(12) . 2_566
O311 Na2 O112 139.32(15) 1_464 2_566
O111 Na2 O112 91.71(13) 1_564 2_566
O212 Na2 O312 163.84(12) . 1_464
O311 Na2 O312 51.84(10) 1_464 1_464
O111 Na2 O312 93.85(12) 1_564 1_464
O112 Na2 O312 97.32(11) 2_566 1_464
O212 Na2 C313 137.76(13) . 1_464
O311 Na2 C313 25.91(11) 1_464 1_464
O111 Na2 C313 103.14(13) 1_564 1_464
O112 Na2 C313 120.72(13) 2_566 1_464
O312 Na2 C313 26.08(10) 1_464 1_464
O212 Na2 Na1 74.86(9) . .
O311 Na2 Na1 162.27(13) 1_464 .
O111 Na2 Na1 48.90(9) 1_564 .
O112 Na2 Na1 50.72(8) 2_566 .
O312 Na2 Na1 120.04(9) 1_464 .
C313 Na2 Na1 142.92(10) 1_464 .
O212 Na2 Na1 153.47(10) . 2_575
O311 Na2 Na1 90.67(10) 1_464 2_575
O111 Na2 Na1 65.19(10) 1_564 2_575
O112 Na2 Na1 70.89(9) 2_566 2_575
O312 Na2 Na1 40.50(7) 1_464 2_575
C313 Na2 Na1 65.00(9) 1_464 2_575
Na1 Na2 Na1 79.55(6) . 2_575
H11W O1W H12W 114(6) . .
H21W O2W H22W 98(6) . .
C113 O111 Na1 123.3(3) . 1_546
C113 O111 Na2 134.9(3) . 1_546
Na1 O111 Na2 79.92(11) 1_546 1_546
C113 O112 Na1 107.7(3) . 2_566
C113 O112 Na2 132.8(3) . 2_566
Na1 O112 Na2 78.06(10) 2_566 2_566
C213 O211 Na1 119.2(3) . .
C213 O212 Na2 131.8(3) . .
C313 O311 Na2 100.6(3) . 1_646
C313 O312 Na1 154.0(3) . 2_666
C313 O312 Na2 82.6(2) . 1_646
Na1 O312 Na2 87.68(11) 2_666 1_646
C112 C111 P1 113.1(2) . .
C112 C111 H11A 109.0 . .
P1 C111 H11A 109.0 . .
C112 C111 H11B 109.0 . .
P1 C111 H11B 109.0 . .
H11A C111 H11B 107.8 . .
C113 C112 C111 113.8(3) . .
C113 C112 H11C 108.8 . .
C111 C112 H11C 108.8 . .
C113 C112 H11D 108.8 . .
C111 C112 H11D 108.8 . .
H11C C112 H11D 107.7 . .
O112 C113 O111 124.0(4) . .
O112 C113 C112 119.4(3) . .
O111 C113 C112 116.4(4) . .
O112 C113 Na1 48.9(2) . 2_566
O111 C113 Na1 90.2(3) . 2_566
C112 C113 Na1 130.3(3) . 2_566
C126 C121 C122 118.7(3) . .
C126 C121 P1 121.1(2) . .
C122 C121 P1 119.8(3) . .
C123 C122 C121 119.8(4) . .
C123 C122 H122 120.1 . .
C121 C122 H122 120.1 . .
C124 C123 C122 121.0(4) . .
C124 C123 H123 119.5 . .
C122 C123 H123 119.5 . .
C125 C124 C123 119.9(4) . .
C125 C124 H124 120.1 . .
C123 C124 H124 120.1 . .
C124 C125 C126 119.8(4) . .
C124 C125 H125 120.1 . .
C126 C125 H125 120.1 . .
C121 C126 C125 120.8(3) . .
C121 C126 H126 119.6 . .
C125 C126 H126 119.6 . .
C132 C131 C136 119.4(3) . .
C132 C131 P1 119.8(3) . .
C136 C131 P1 120.7(3) . .
C131 C132 C133 120.3(4) . .
C131 C132 H132 119.9 . .
C133 C132 H132 119.9 . .
C134 C133 C132 120.5(4) . .
C134 C133 H133 119.8 . .
C132 C133 H133 119.8 . .
C133 C134 C135 119.9(3) . .
C133 C134 H134 120.0 . .
C135 C134 H134 120.0 . .
C134 C135 C136 120.1(4) . .
C134 C135 H135 120.0 . .
C136 C135 H135 120.0 . .
C131 C136 C135 119.8(4) . .
C131 C136 H136 120.1 . .
C135 C136 H136 120.1 . .
C212 C211 P2 114.7(2) . .
C212 C211 H21A 108.6 . .
P2 C211 H21A 108.6 . .
C212 C211 H21B 108.6 . .
P2 C211 H21B 108.6 . .
H21A C211 H21B 107.6 . .
C213 C212 C211 110.6(3) . .
C213 C212 H21C 109.5 . .
C211 C212 H21C 109.5 . .
C213 C212 H21D 109.5 . .
C211 C212 H21D 109.5 . .
H21C C212 H21D 108.1 . .
O211 C213 O212 124.2(4) . .
O211 C213 C212 118.0(3) . .
O212 C213 C212 117.8(3) . .
O211 C213 Na1 39.97(18) . .
O212 C213 Na1 87.3(2) . .
C212 C213 Na1 151.8(3) . .
C226 C221 C222 118.7(3) . .
C226 C221 P2 122.9(3) . .
C222 C221 P2 118.1(3) . .
C223 C222 C221 120.9(4) . .
C223 C222 H222 119.6 . .
C221 C222 H222 119.6 . .
C222 C223 C224 120.0(4) . .
C222 C223 H223 120.0 . .
C224 C223 H223 120.0 . .
C225 C224 C223 119.9(4) . .
C225 C224 H224 120.1 . .
C223 C224 H224 120.1 . .
C224 C225 C226 120.8(4) . .
C224 C225 H225 119.6 . .
C226 C225 H225 119.6 . .
C221 C226 C225 119.7(4) . .
C221 C226 H226 120.2 . .
C225 C226 H226 120.2 . .
C236 C231 C232 118.0(3) . .
C236 C231 P2 121.1(3) . .
C232 C231 P2 120.6(3) . .
C233 C232 C231 121.1(4) . .
C233 C232 H232 119.5 . .
C231 C232 H232 119.5 . .
C234 C233 C232 120.0(4) . .
C234 C233 H233 120.0 . .
C232 C233 H233 120.0 . .
C233 C234 C235 120.0(4) . .
C233 C234 H234 120.0 . .
C235 C234 H234 120.0 . .
C234 C235 C236 120.2(4) . .
C234 C235 H235 119.9 . .
C236 C235 H235 119.9 . .
C235 C236 C231 120.7(4) . .
C235 C236 H236 119.7 . .
C231 C236 H236 119.7 . .
C312 C311 P3 114.3(2) . .
C312 C311 H31A 108.7 . .
P3 C311 H31A 108.7 . .
C312 C311 H31B 108.7 . .
P3 C311 H31B 108.7 . .
H31A C311 H31B 107.6 . .
C313 C312 C311 112.6(3) . .
C313 C312 H31C 109.1 . .
C311 C312 H31C 109.1 . .
C313 C312 H31D 109.1 . .
C311 C312 H31D 109.1 . .
H31C C312 H31D 107.8 . .
O312 C313 O311 124.2(4) . .
O312 C313 C312 118.5(3) . .
O311 C313 C312 117.3(3) . .
O312 C313 Na2 71.3(2) . 1_646
O311 C313 Na2 53.5(2) . 1_646
C312 C313 Na2 167.5(3) . 1_646
C326 C321 C322 118.8(3) . .
C326 C321 P3 120.7(3) . .
C322 C321 P3 120.4(3) . .
C323 C322 C321 120.0(4) . .
C323 C322 H322 120.0 . .
C321 C322 H322 120.0 . .
C324 C323 C322 120.2(4) . .
C324 C323 H323 119.9 . .
C322 C323 H323 119.9 . .
C323 C324 C325 120.4(4) . .
C323 C324 H324 119.8 . .
C325 C324 H324 119.8 . .
C324 C325 C326 119.8(4) . .
C324 C325 H325 120.1 . .
C326 C325 H325 120.1 . .
C321 C326 C325 120.7(4) . .
C321 C326 H326 119.6 . .
C325 C326 H326 119.6 . .
C332 C331 C336 118.4(3) . .
C332 C331 P3 121.9(2) . .
C336 C331 P3 119.7(3) . .
C333 C332 C331 120.1(3) . .
C333 C332 H332 119.9 . .
C331 C332 H332 119.9 . .
C334 C333 C332 120.8(3) . .
C334 C333 H333 119.6 . .
C332 C333 H333 119.6 . .
C333 C334 C335 119.9(3) . .
C333 C334 H334 120.0 . .
C335 C334 H334 120.0 . .
C334 C335 C336 119.6(3) . .
C334 C335 H335 120.2 . .
C336 C335 H335 120.2 . .
C335 C336 C331 121.1(3) . .
C335 C336 H336 119.5 . .
C331 C336 H336 119.5 . .

loop_
_geom_bond_atom_site_label_1
_geom_bond_atom_site_label_2
_geom_bond_distance
_geom_bond_site_symmetry_2
Re1 P1 2.4909(8) .
Re1 Se3 2.5096(4) .
Re1 Se1 2.5116(4) .
Re1 Se2 2.5161(4) 2_656
Re1 Se4 2.5239(4) .
Re1 Re2 2.6363(3) .
Re1 Re2 2.6455(3) 2_656
Re1 Re3 2.6466(3) .
Re1 Re3 2.6515(3) 2_656
Re2 P2 2.4849(8) .
Re2 Se3 2.4994(4) 2_656
Re2 Se1 2.5102(4) .
Re2 Se2 2.5162(4) .
Re2 Se4 2.5216(4) .
Re2 Re3 2.6392(3) .
Re2 Re3 2.6472(3) 2_656
Re3 P3 2.4903(8) .
Re3 Se3 2.5149(4) .
Re3 Se4 2.5181(4) .
Re3 Se2 2.5217(4) .
Re3 Se1 2.5269(4) 2_656
P1 C131 1.827(3) .
P1 C111 1.829(3) .
P1 C121 1.832(4) .
P2 C231 1.817(3) .
P2 C221 1.829(3) .
P2 C211 1.829(3) .
P3 C321 1.832(3) .
P3 C331 1.837(3) .
P3 C311 1.838(3) .
Na1 O312 2.227(3) 2_666
Na1 O211 2.257(3) .
Na1 O111 2.290(4) 1_564
Na1 O112 2.367(3) 2_566
Na1 C113 2.991(4) 2_566
Na1 Na2 2.992(2) .
Na1 C213 3.065(4) .
Na1 Na2 3.426(2) 2_575
Na1 Na1 4.119(3) 2_575
Na2 O212 2.293(3) .
Na2 O311 2.308(4) 1_464
Na2 O111 2.367(4) 1_564
Na2 O112 2.384(3) 2_566
Na2 O312 2.696(3) 1_464
Na2 C313 2.822(4) 1_464
O1W H11W 0.98(7) .
O1W H12W 0.95(8) .
O2W H21W 0.88(6) .
O2W H22W 0.93(8) .
O111 C113 1.251(5) .
O112 C113 1.247(5) .
O211 C213 1.246(5) .
O212 C213 1.264(5) .
O311 C313 1.254(5) .
O312 C313 1.251(5) .
C111 C112 1.532(5) .
C111 H11A 0.9900 .
C111 H11B 0.9900 .
C112 C113 1.522(5) .
C112 H11C 0.9900 .
C112 H11D 0.9900 .
C121 C126 1.389(5) .
C121 C122 1.394(5) .
C122 C123 1.384(6) .
C122 H122 0.9500 .
C123 C124 1.377(7) .
C123 H123 0.9500 .
C124 C125 1.370(6) .
C124 H124 0.9500 .
C125 C126 1.397(5) .
C125 H125 0.9500 .
C126 H126 0.9500 .
C131 C132 1.388(5) .
C131 C136 1.395(5) .
C132 C133 1.390(5) .
C132 H132 0.9500 .
C133 C134 1.376(6) .
C133 H133 0.9500 .
C134 C135 1.385(6) .
C134 H134 0.9500 .
C135 C136 1.400(5) .
C135 H135 0.9500 .
C136 H136 0.9500 .
C211 C212 1.551(5) .
C211 H21A 0.9900 .
C211 H21B 0.9900 .
C212 C213 1.519(5) .
C212 H21C 0.9900 .
C212 H21D 0.9900 .
C221 C226 1.395(5) .
C221 C222 1.403(5) .
C222 C223 1.381(5) .
C222 H222 0.9500 .
C223 C224 1.383(6) .
C223 H223 0.9500 .
C224 C225 1.375(6) .
C224 H224 0.9500 .
C225 C226 1.397(5) .
C225 H225 0.9500 .
C226 H226 0.9500 .
C231 C236 1.398(5) .
C231 C232 1.400(5) .
C232 C233 1.384(5) .
C232 H232 0.9500 .
C233 C234 1.381(6) .
C233 H233 0.9500 .
C234 C235 1.382(7) .
C234 H234 0.9500 .
C235 C236 1.390(5) .
C235 H235 0.9500 .
C236 H236 0.9500 .
C311 C312 1.535(5) .
C311 H31A 0.9900 .
C311 H31B 0.9900 .
C312 C313 1.527(5) .
C312 H31C 0.9900 .
C312 H31D 0.9900 .
C321 C326 1.388(5) .
C321 C322 1.399(5) .
C322 C323 1.396(5) .
C322 H322 0.9500 .
C323 C324 1.375(6) .
C323 H323 0.9500 .
C324 C325 1.378(6) .
C324 H324 0.9500 .
C325 C326 1.393(5) .
C325 H325 0.9500 .
C326 H326 0.9500 .
C331 C332 1.394(4) .
C331 C336 1.394(5) .
C332 C333 1.391(4) .
C332 H332 0.9500 .
C333 C334 1.374(5) .
C333 H333 0.9500 .
C334 C335 1.383(5) .
C334 H334 0.9500 .
C335 C336 1.390(5) .
C335 H335 0.9500 .
C336 H336 0.9500 .
